data_4067840
loop_
_publ_author_name
'Fung, Hong Sang'
'Li, Bao Zhu'
'Chan, Kin Shing'

_publ_section_title
;
 Mild and Selective C(CO)--C(\a) Bond Cleavage of Ketones by Rhodium(III)
 Porphyrins: Scope and Mechanism
;
_journal_issue 2
_journal_name_full Organometallics
_journal_page_first 570
_journal_paper_doi 10.1021/om200788p
_journal_volume 31
_journal_year 2012
_chemical_formula_sum 'C55 H47 N4 O2 Rh'
_chemical_formula_weight 898.88
_chemical_name_systematic
; 
 ? 
;
_space_group_IT_number 20
_symmetry_cell_setting orthorhombic
_symmetry_space_group_name_Hall 'C 2c 2'
_symmetry_space_group_name_H-M 'C 2 2 21'
_atom_sites_solution_hydrogens geom
_atom_sites_solution_primary direct
_atom_sites_solution_secondary difmap
_audit_creation_method SHELXL-97
_cell_angle_alpha 90.00
_cell_angle_beta 90.00
_cell_angle_gamma 90.00
_cell_formula_units_Z 8
_cell_length_a 21.897(3)
_cell_length_b 25.195(3)
_cell_length_c 17.378(3)
_cell_measurement_reflns_used 173
_cell_measurement_temperature 123(2)
_cell_measurement_theta_max 15
_cell_measurement_theta_min 15
_cell_volume 9587(2)
_computing_cell_refinement 'BRUKER KAPPA APEXII DUO DIFFRACTOMETER'
_computing_data_collection 'BRUKER KAPPA APEXII DUO DIFFRACTOMETER'
_computing_data_reduction 'BRUKER KAPPA APEXII DUO DIFFRACTOMETER'
_computing_molecular_graphics 'SIEMENS SHELXTL'
_computing_publication_material 'SIEMENS SHELXTL'
_computing_structure_refinement 'SHELXL-97 (Sheldrick, 2008)'
_computing_structure_solution 'SHELXS-97 (Sheldrick, 2008)'
_diffrn_ambient_temperature 123(2)
_diffrn_measured_fraction_theta_full 0.998
_diffrn_measured_fraction_theta_max 0.998
_diffrn_measurement_device_type 'BRUKER KAPPA APEXII DUO DIFFRACTOMETER'
_diffrn_measurement_method 'PHI & OMEGA SCAN'
_diffrn_radiation_monochromator graphite
_diffrn_radiation_source 'fine-focus sealed tube'
_diffrn_radiation_type MoK\a
_diffrn_radiation_wavelength 0.71073
_diffrn_reflns_av_R_equivalents 0.0636
_diffrn_reflns_av_sigmaI/netI 0.0686
_diffrn_reflns_limit_h_max 26
_diffrn_reflns_limit_h_min -22
_diffrn_reflns_limit_k_max 30
_diffrn_reflns_limit_k_min -30
_diffrn_reflns_limit_l_max 20
_diffrn_reflns_limit_l_min -12
_diffrn_reflns_number 26152
_diffrn_reflns_theta_full 25.25
_diffrn_reflns_theta_max 25.25
_diffrn_reflns_theta_min 1.70
_exptl_absorpt_coefficient_mu 0.400
_exptl_absorpt_correction_T_max 0.7456
_exptl_absorpt_correction_T_min 0.5001
_exptl_absorpt_correction_type multi-scan
_exptl_crystal_colour red
_exptl_crystal_density_diffrn 1.246
_exptl_crystal_density_method 'not measured'
_exptl_crystal_description block
_exptl_crystal_F_000 3728
_exptl_crystal_size_max 0.50
_exptl_crystal_size_mid 0.40
_exptl_crystal_size_min 0.30
_refine_diff_density_max 1.111
_refine_diff_density_min -0.653
_refine_diff_density_rms 0.128
_refine_ls_abs_structure_details 'Flack H D (1983), Acta Cryst. A39, 876-881'
_refine_ls_abs_structure_Flack -0.03(6)
_refine_ls_extinction_method none
_refine_ls_goodness_of_fit_ref 1.097
_refine_ls_hydrogen_treatment riding
_refine_ls_matrix_type full
_refine_ls_number_parameters 649
_refine_ls_number_reflns 8594
_refine_ls_number_restraints 63
_refine_ls_restrained_S_all 1.103
_refine_ls_R_factor_all 0.0847
_refine_ls_R_factor_gt 0.0697
_refine_ls_shift/su_max 0.003
_refine_ls_shift/su_mean 0.000
_refine_ls_structure_factor_coef Fsqd
_refine_ls_weighting_details 'calc w=1/[\s^2^(Fo^2^)+(0.1157P)^2^+26.7348P] where P=(Fo^2^+2Fc^2^)/3'
_refine_ls_weighting_scheme calc
_refine_ls_wR_factor_gt 0.1914
_refine_ls_wR_factor_ref 0.2029
_reflns_number_gt 7156
_reflns_number_total 8594
_reflns_threshold_expression >2sigma(I)
_cod_data_source_file om200788p_si_007.cif
_cod_data_source_block HSF536.2
_cod_depositor_comments
;
The following automatic conversions were performed:

'_symmetry_cell_setting' value 'Orthorhombic' changed to
'orthorhombic' according to
/home/saulius/struct/CIF-dictionaries/cif_core.dic dictionary named
'cif_core.dic' version 2.4.1 from 2010-06-29.

Automatic conversion script
Id: cif_fix_values 1715 2011-07-08 13:25:40Z adriana 
;
_cod_original_sg_symbol_H-M C222(1)
_cod_database_code 4067840

loop_
_symmetry_equiv_pos_as_xyz
'x, y, z'
'-x, -y, z+1/2'
'-x, y, -z+1/2'
'x, -y, -z'
'x+1/2, y+1/2, z'
'-x+1/2, -y+1/2, z+1/2'
'-x+1/2, y+1/2, -z+1/2'
'x+1/2, -y+1/2, -z'

loop_
_atom_site_label
_atom_site_type_symbol
_atom_site_fract_x
_atom_site_fract_y
_atom_site_fract_z
_atom_site_U_iso_or_equiv
_atom_site_adp_type
_atom_site_occupancy
_atom_site_symmetry_multiplicity
_atom_site_calc_flag
_atom_site_refinement_flags
Rh1' Rh 0.0000 0.61358(3) 0.2500 0.0420(3) Uani 1 2 d S
Rh1 Rh 0.36236(3) 0.5000 0.5000 0.0290(2) Uani 1 2 d S
N1 N 0.4273(2) 0.5570(2) 0.4875(4) 0.0324(16) Uani 1 1 d .
N2 N 0.2977(3) 0.5558(2) 0.4901(6) 0.0390(17) Uani 1 1 d .
C1 C 0.4893(3) 0.5478(3) 0.4878(5) 0.0359(18) Uani 1 1 d .
C2 C 0.5189(3) 0.5984(3) 0.4768(4) 0.0374(19) Uani 1 1 d .
H2A H 0.5617 0.6043 0.4746 0.045 Uiso 1 1 calc R
C3 C 0.4764(3) 0.6349(3) 0.4704(5) 0.0398(19) Uani 1 1 d .
H3A H 0.4833 0.6717 0.4624 0.048 Uiso 1 1 calc R
C4 C 0.4181(3) 0.6099(3) 0.4774(4) 0.0390(19) Uani 1 1 d .
C5 C 0.3624(4) 0.6348(3) 0.4765(4) 0.0407(17) Uani 1 1 d .
C6 C 0.3068(3) 0.6098(3) 0.4823(4) 0.039(2) Uani 1 1 d .
C7 C 0.2482(4) 0.6357(3) 0.4801(6) 0.054(3) Uani 1 1 d .
H7A H 0.2413 0.6728 0.4743 0.065 Uiso 1 1 calc R
C8 C 0.2056(3) 0.5990(3) 0.4874(6) 0.048(2) Uani 1 1 d .
H8A H 0.1627 0.6049 0.4889 0.057 Uiso 1 1 calc R
C9 C 0.2358(3) 0.5481(3) 0.4928(6) 0.0402(17) Uani 1 1 d .
C10 C 0.2061(4) 0.5000 0.5000 0.037(2) Uani 1 2 d S
C11 C 0.5191(4) 0.5000 0.5000 0.035(2) Uani 1 2 d S
C21 C 0.5871(4) 0.5000 0.5000 0.040(2) Uani 1 2 d SD
C22 C 0.6194(3) 0.4844(7) 0.4377(5) 0.100(6) Uani 1 1 d D
H22A H 0.5985 0.4705 0.3943 0.120 Uiso 1 1 calc R
C23 C 0.6822(3) 0.4884(10) 0.4363(6) 0.145(9) Uani 1 1 d D
H23A H 0.7030 0.4828 0.3890 0.174 Uiso 1 1 calc R
C24 C 0.7150(4) 0.5000 0.5000 0.054(3) Uani 1 2 d SD
C27 C 0.7849(4) 0.5000 0.5000 0.074(4) Uani 1 2 d SD
H27A H 0.7998 0.4902 0.4488 0.112 Uiso 0.50 1 calc PR
H27B H 0.7998 0.4743 0.5379 0.112 Uiso 0.50 1 calc PR
H27C H 0.7998 0.5355 0.5134 0.112 Uiso 0.50 1 calc PR
C31 C 0.3632(4) 0.6938(3) 0.4677(5) 0.0445(18) Uani 1 1 d .
C32 C 0.3595(9) 0.7163(4) 0.3974(7) 0.112(5) Uani 1 1 d .
H32A H 0.3577 0.6952 0.3522 0.134 Uiso 1 1 calc R
C33 C 0.3584(9) 0.7740(5) 0.3931(8) 0.116(5) Uani 1 1 d .
H33A H 0.3539 0.7902 0.3441 0.140 Uiso 1 1 calc R
C34 C 0.3632(6) 0.8042(3) 0.4536(7) 0.070(3) Uani 1 1 d .
C35 C 0.3647(7) 0.7820(4) 0.5226(7) 0.080(3) Uani 1 1 d .
H35A H 0.3653 0.8039 0.5670 0.096 Uiso 1 1 calc R
C36 C 0.3654(7) 0.7258(4) 0.5314(6) 0.072(3) Uani 1 1 d .
H36A H 0.3674 0.7105 0.5813 0.086 Uiso 1 1 calc R
C37 C 0.3627(8) 0.8633(4) 0.4448(9) 0.117(6) Uani 1 1 d .
H37A H 0.3679 0.8799 0.4954 0.176 Uiso 1 1 calc R
H37B H 0.3237 0.8745 0.4224 0.176 Uiso 1 1 calc R
H37C H 0.3963 0.8741 0.4109 0.176 Uiso 1 1 calc R
C41 C 0.1372(5) 0.5000 0.5000 0.040(2) Uani 1 2 d S
C42 C 0.1065(4) 0.5105(6) 0.4357(5) 0.081(4) Uani 1 1 d .
H42A H 0.1280 0.5185 0.3897 0.097 Uiso 1 1 calc R
C43 C 0.0420(4) 0.5099(6) 0.4358(6) 0.083(4) Uani 1 1 d .
H43A H 0.0205 0.5166 0.3893 0.099 Uiso 1 1 calc R
C44 C 0.0107(4) 0.5000 0.5000 0.038(2) Uani 1 2 d S
C47 C -0.0577(4) 0.5000 0.5000 0.057(3) Uani 1 2 d S
H47A H -0.0726 0.5083 0.4482 0.085 Uiso 0.50 1 calc PR
H47B H -0.0726 0.5268 0.5363 0.085 Uiso 0.50 1 calc PR
H47C H -0.0726 0.4649 0.5155 0.085 Uiso 0.50 1 calc PR
O1 O 0.4160(5) 0.5040(7) 0.6428(6) 0.066(3) Uani 0.50 1 d P
C51 C 0.3682(6) 0.5079(5) 0.6124(8) 0.039(3) Uani 0.50 1 d PD
C52 C 0.3054(7) 0.5162(8) 0.6476(10) 0.069(6) Uani 0.50 1 d PD
H52A H 0.2792 0.5368 0.6119 0.082 Uiso 0.50 1 calc PR
H52B H 0.2856 0.4815 0.6573 0.082 Uiso 0.50 1 calc PR
C53 C 0.3132(7) 0.5458(6) 0.7214(9) 0.047(4) Uani 0.50 1 d PD
H53A H 0.3407 0.5233 0.7528 0.056 Uiso 0.50 1 calc PR
H53D H 0.2728 0.5440 0.7468 0.056 Uiso 0.50 1 calc PR
C54 C 0.3351(10) 0.6017(6) 0.7347(14) 0.080(7) Uani 0.50 1 d PD
H54A H 0.3780 0.6072 0.7188 0.096 Uiso 0.50 1 calc PR
H54B H 0.3290 0.6138 0.7884 0.096 Uiso 0.50 1 calc PR
C55 C 0.2892(10) 0.6263(12) 0.6786(12) 0.115(10) Uani 0.50 1 d PDU
H55A H 0.2733 0.5989 0.6430 0.138 Uiso 0.50 1 calc PR
H55B H 0.3090 0.6546 0.6479 0.138 Uiso 0.50 1 calc PR
C56 C 0.2366(8) 0.6497(7) 0.7278(10) 0.075(7) Uani 0.50 1 d PD
C57 C 0.1832(14) 0.6747(15) 0.6827(18) 0.155(15) Uani 0.50 1 d PDU
H57A H 0.1514 0.6861 0.7187 0.232 Uiso 0.50 1 calc PR
H57B H 0.1662 0.6485 0.6469 0.232 Uiso 0.50 1 calc PR
H57C H 0.1981 0.7055 0.6537 0.232 Uiso 0.50 1 calc PR
O2 O 0.2289(14) 0.6324(14) 0.7921(13) 0.227(17) Uani 0.50 1 d PDU
N1' N 0.0656(4) 0.6707(2) 0.2397(6) 0.059(2) Uani 1 1 d .
N2' N 0.0644(3) 0.5570(2) 0.2408(6) 0.0452(19) Uani 1 1 d .
C1' C 0.0555(5) 0.7235(3) 0.2448(7) 0.068(3) Uani 1 1 d .
C2' C 0.1128(5) 0.7492(3) 0.2427(9) 0.083(4) Uani 1 1 d .
H2'A H 0.1191 0.7864 0.2444 0.099 Uiso 1 1 calc R
C3' C 0.1576(6) 0.7116(3) 0.2379(8) 0.078(4) Uani 1 1 d .
H3'A H 0.2005 0.7172 0.2360 0.094 Uiso 1 1 calc R
C4' C 0.1260(5) 0.6623(3) 0.2363(6) 0.060(3) Uani 1 1 d .
C5' C 0.1557(4) 0.6130(3) 0.2288(5) 0.054(2) Uani 1 1 d .
C6' C 0.1267(4) 0.5638(3) 0.2286(5) 0.046(2) Uani 1 1 d .
C7' C 0.1543(4) 0.5141(3) 0.2174(5) 0.049(2) Uani 1 1 d .
H7'A H 0.1964 0.5081 0.2075 0.059 Uiso 1 1 calc R
C8' C 0.1110(4) 0.4764(3) 0.2229(5) 0.046(2) Uani 1 1 d .
H8'A H 0.1168 0.4392 0.2179 0.055 Uiso 1 1 calc R
C9' C 0.0552(3) 0.5026(3) 0.2376(4) 0.0406(17) Uani 1 1 d .
C10' C 0.0000 0.4775(4) 0.2500 0.044(2) Uani 1 2 d S
C11' C 0.0000 0.7492(4) 0.2500 0.065(4) Uani 1 2 d S
C21' C 0.0000 0.8084(4) 0.2500 0.072(4) Uani 1 2 d SD
C22' C -0.0118(8) 0.8361(3) 0.3160(5) 0.102(6) Uani 1 1 d D
H22B H -0.0209 0.8174 0.3621 0.122 Uiso 1 1 calc R
C23' C -0.0107(9) 0.8919(3) 0.3165(5) 0.130(8) Uani 1 1 d D
H23B H -0.0173 0.9106 0.3632 0.156 Uiso 1 1 calc R
C24' C 0.0000 0.9192(4) 0.2500 0.152(13) Uani 1 2 d SD
C27' C 0.0000 0.9797(4) 0.2500 0.189(16) Uani 1 2 d SD
H27D H -0.0083 0.9927 0.3021 0.283 Uiso 0.50 1 calc PR
H27E H -0.0316 0.9927 0.2148 0.283 Uiso 0.50 1 calc PR
H27F H 0.0400 0.9927 0.2331 0.283 Uiso 0.50 1 calc PR
C31' C 0.2210(4) 0.6130(3) 0.2238(5) 0.053(2) Uani 1 1 d D
C32' C 0.2589(5) 0.5975(9) 0.2829(6) 0.148(9) Uani 1 1 d D
H32B H 0.2391 0.5874 0.3294 0.178 Uiso 1 1 calc R
C33' C 0.3217(5) 0.5946(7) 0.2834(6) 0.122(7) Uani 1 1 d D
H33B H 0.3431 0.5811 0.3266 0.146 Uiso 1 1 calc R
C34' C 0.3519(4) 0.6119(4) 0.2198(5) 0.066(3) Uani 1 1 d D
C35' C 0.3170(5) 0.6303(9) 0.1602(8) 0.157(10) Uani 1 1 d D
H35B H 0.3359 0.6491 0.1192 0.188 Uiso 1 1 calc R
C36' C 0.2542(6) 0.6217(12) 0.1586(7) 0.191(13) Uani 1 1 d D
H36B H 0.2338 0.6219 0.1104 0.230 Uiso 1 1 calc R
C37' C 0.4211(5) 0.6143(6) 0.2213(9) 0.097(4) Uani 1 1 d D
H37D H 0.4362 0.5970 0.2681 0.146 Uiso 1 1 calc R
H37E H 0.4344 0.6515 0.2208 0.146 Uiso 1 1 calc R
H37F H 0.4375 0.5960 0.1760 0.146 Uiso 1 1 calc R
C41' C 0.0000 0.4173(4) 0.2500 0.054(3) Uani 1 2 d S
C42' C 0.0141(13) 0.3904(4) 0.3124(10) 0.183(12) Uani 1 1 d .
H42B H 0.0250 0.4072 0.3594 0.220 Uiso 1 1 calc R
C43' C 0.0117(17) 0.3327(5) 0.3036(12) 0.209(13) Uani 1 1 d .
H43B H 0.0214 0.3136 0.3491 0.251 Uiso 1 1 calc R
C44' C 0.0000 0.3054(6) 0.2500 0.123(10) Uani 1 2 d S
C47' C 0.0000 0.2473(8) 0.2500 0.133(8) Uani 1 2 d SU
H47D H 0.0110 0.2344 0.3013 0.200 Uiso 0.50 1 calc PR
H47E H 0.0298 0.2344 0.2123 0.200 Uiso 0.50 1 calc PR
H47F H -0.0408 0.2344 0.2363 0.200 Uiso 0.50 1 calc PR
O1' O -0.0525(6) 0.6165(6) 0.4002(7) 0.059(3) Uani 0.50 1 d P
C51' C -0.0054(9) 0.6211(6) 0.3654(11) 0.065(5) Uani 0.50 1 d PD
C52' C 0.0590(8) 0.6313(9) 0.3984(10) 0.27(4) Uani 0.50 1 d PD
H52C H 0.0828 0.5983 0.4055 0.321 Uiso 0.50 1 calc PR
H52D H 0.0827 0.6573 0.3678 0.321 Uiso 0.50 1 calc PR
C53' C 0.0353(8) 0.6542(4) 0.4741(10) 0.042(4) Uani 0.50 1 d PD
H53B H -0.0067 0.6412 0.4835 0.050 Uiso 0.50 1 calc PR
H53C H 0.0615 0.6418 0.5169 0.050 Uiso 0.50 1 calc PR
C54' C 0.0352(6) 0.7148(4) 0.4722(9) 0.043(4) Uani 0.50 1 d PD
H54C H 0.0236 0.7303 0.5224 0.051 Uiso 0.50 1 calc PR
H54D H 0.0083 0.7289 0.4313 0.051 Uiso 0.50 1 calc PR
C55' C 0.1032(7) 0.7233(6) 0.4538(12) 0.064(5) Uani 0.50 1 d PD
H55C H 0.1279 0.6939 0.4752 0.077 Uiso 0.50 1 calc PR
H55D H 0.1096 0.7245 0.3974 0.077 Uiso 0.50 1 calc PR
C56' C 0.1219(7) 0.7759(7) 0.4904(14) 0.114(13) Uani 0.50 1 d PD
C57' C 0.1837(8) 0.7937(7) 0.4549(13) 0.070(6) Uani 0.50 1 d PD
H57D H 0.1977 0.8262 0.4803 0.106 Uiso 0.50 1 calc PR
H57E H 0.1783 0.8004 0.3998 0.106 Uiso 0.50 1 calc PR
H57F H 0.2141 0.7656 0.4621 0.106 Uiso 0.50 1 calc PR
O2' O 0.1129(17) 0.7828(15) 0.5590(16) 0.33(3) Uani 0.50 1 d PDU

loop_
_atom_site_aniso_label
_atom_site_aniso_U_11
_atom_site_aniso_U_22
_atom_site_aniso_U_33
_atom_site_aniso_U_23
_atom_site_aniso_U_13
_atom_site_aniso_U_12
Rh1' 0.0734(7) 0.0190(3) 0.0335(4) 0.000 0.0103(4) 0.000
Rh1 0.0267(3) 0.0324(4) 0.0278(4) -0.0022(3) 0.000 0.000
N1 0.027(3) 0.035(3) 0.035(5) 0.002(3) 0.001(3) 0.005(2)
N2 0.029(3) 0.036(3) 0.052(5) 0.014(3) -0.003(3) -0.003(2)
C1 0.026(3) 0.041(4) 0.041(5) 0.000(3) 0.004(3) -0.001(3)
C2 0.027(4) 0.040(4) 0.045(5) -0.002(3) 0.005(3) -0.008(3)
C3 0.033(4) 0.035(4) 0.051(5) -0.001(3) 0.011(3) -0.006(3)
C4 0.033(4) 0.037(4) 0.046(5) 0.005(3) 0.000(3) -0.003(3)
C5 0.041(4) 0.032(3) 0.049(5) 0.006(3) 0.001(4) 0.005(3)
C6 0.035(4) 0.035(3) 0.048(6) 0.003(3) -0.005(3) 0.005(3)
C7 0.038(4) 0.037(4) 0.088(9) 0.005(4) 0.002(4) 0.010(4)
C8 0.029(3) 0.049(4) 0.066(7) 0.002(4) -0.001(4) 0.011(3)
C9 0.029(3) 0.049(4) 0.043(5) 0.005(4) 0.005(4) 0.006(3)
C10 0.026(4) 0.052(6) 0.034(5) 0.008(6) 0.000 0.000
C11 0.029(4) 0.042(5) 0.035(5) -0.005(5) 0.000 0.000
C21 0.033(5) 0.045(5) 0.042(6) -0.014(6) 0.000 0.000
C22 0.030(4) 0.224(18) 0.046(6) -0.044(8) -0.001(4) 0.010(7)
C23 0.033(5) 0.34(3) 0.062(7) -0.044(13) 0.004(5) 0.036(11)
C24 0.036(6) 0.059(7) 0.066(8) -0.011(8) 0.000 0.000
C27 0.030(6) 0.104(11) 0.089(10) -0.039(11) 0.000 0.000
C31 0.040(4) 0.037(4) 0.056(5) 0.013(3) -0.003(4) 0.007(4)
C32 0.216(17) 0.050(6) 0.069(7) 0.017(5) 0.016(10) 0.025(9)
C33 0.212(17) 0.053(6) 0.085(9) 0.027(6) -0.015(11) 0.013(10)
C34 0.087(7) 0.038(5) 0.086(8) 0.012(5) -0.021(7) 0.009(5)
C35 0.121(9) 0.037(5) 0.082(8) -0.006(5) -0.033(7) -0.016(6)
C36 0.128(9) 0.035(4) 0.053(5) 0.000(4) -0.011(6) -0.028(6)
C37 0.172(14) 0.034(5) 0.145(13) 0.027(6) -0.052(12) -0.001(8)
C41 0.034(4) 0.046(5) 0.040(5) 0.008(5) 0.000 0.000
C42 0.035(4) 0.168(13) 0.039(5) 0.002(7) 0.005(4) -0.011(7)
C43 0.038(4) 0.167(13) 0.043(5) 0.002(7) -0.011(4) -0.017(7)
C44 0.024(4) 0.036(4) 0.053(6) -0.009(5) 0.000 0.000
C47 0.021(5) 0.050(6) 0.099(10) 0.009(8) 0.000 0.000
O1 0.059(7) 0.099(10) 0.041(6) -0.007(8) -0.008(5) 0.022(9)
C51 0.047(8) 0.039(8) 0.031(7) 0.013(6) -0.004(6) -0.019(8)
C52 0.067(12) 0.072(14) 0.067(13) -0.004(9) 0.027(10) -0.031(10)
C53 0.024(7) 0.049(9) 0.067(11) 0.016(8) 0.017(7) -0.013(6)
C54 0.061(13) 0.105(18) 0.073(18) 0.003(13) 0.001(12) 0.014(12)
C55 0.107(13) 0.121(13) 0.116(13) -0.006(9) 0.001(9) -0.007(9)
C56 0.073(14) 0.087(14) 0.066(14) -0.058(12) 0.041(11) -0.009(11)
C57 0.164(17) 0.157(17) 0.144(17) -0.013(10) 0.009(10) 0.009(10)
O2 0.225(18) 0.227(19) 0.229(19) -0.007(10) 0.010(10) 0.000(10)
N1' 0.090(6) 0.019(3) 0.068(6) -0.012(4) 0.028(5) -0.012(3)
N2' 0.068(5) 0.021(3) 0.047(5) -0.005(3) 0.012(4) -0.005(3)
C1' 0.108(8) 0.027(4) 0.068(6) -0.007(5) 0.038(6) -0.008(4)
C2' 0.132(11) 0.031(4) 0.086(8) 0.000(5) 0.043(8) -0.026(6)
C3' 0.102(8) 0.037(4) 0.095(9) -0.010(5) 0.045(7) -0.013(5)
C4' 0.084(7) 0.030(4) 0.067(7) -0.016(4) 0.041(6) -0.022(4)
C5' 0.075(6) 0.035(4) 0.051(5) -0.010(4) 0.017(4) -0.012(4)
C6' 0.061(6) 0.032(3) 0.044(6) -0.004(3) 0.012(4) -0.006(3)
C7' 0.064(6) 0.034(4) 0.051(5) -0.008(3) 0.012(4) -0.004(3)
C8' 0.064(5) 0.026(3) 0.049(5) -0.006(3) 0.005(4) -0.006(3)
C9' 0.065(4) 0.021(3) 0.036(4) -0.006(3) 0.007(3) 0.001(4)
C10' 0.059(7) 0.025(4) 0.049(6) 0.000 0.004(6) 0.000
C11' 0.114(12) 0.017(4) 0.065(8) 0.000 0.022(10) 0.000
C21' 0.138(14) 0.032(6) 0.045(7) 0.000 0.005(10) 0.000
C22' 0.214(17) 0.042(5) 0.050(6) -0.008(4) -0.014(8) 0.055(8)
C23' 0.29(2) 0.037(5) 0.067(7) -0.022(5) -0.080(11) 0.044(10)
C24' 0.34(4) 0.020(6) 0.092(13) 0.000 -0.11(2) 0.000
C27' 0.36(4) 0.027(7) 0.18(2) 0.000 -0.13(3) 0.000
C31' 0.064(5) 0.029(4) 0.067(6) -0.003(4) 0.017(5) -0.015(4)
C32' 0.089(10) 0.32(3) 0.034(6) -0.002(11) 0.023(7) -0.063(14)
C33' 0.074(9) 0.25(2) 0.043(7) -0.022(9) 0.004(6) -0.044(11)
C34' 0.077(7) 0.061(5) 0.059(6) -0.007(5) 0.016(5) -0.014(5)
C35' 0.075(10) 0.28(3) 0.116(13) 0.086(15) 0.042(9) 0.046(13)
C36' 0.078(10) 0.43(4) 0.067(10) 0.076(16) 0.027(7) 0.020(17)
C37' 0.081(8) 0.089(8) 0.122(11) 0.015(8) 0.021(8) -0.012(7)
C41' 0.051(7) 0.016(5) 0.095(10) 0.000 0.026(8) 0.000
C42' 0.41(4) 0.016(5) 0.127(13) 0.021(6) 0.013(18) 0.025(12)
C43' 0.41(4) 0.029(6) 0.189(19) 0.060(9) -0.05(3) -0.016(15)
C44' 0.16(2) 0.021(7) 0.18(2) 0.000 0.08(2) 0.000
C47' 0.149(11) 0.103(10) 0.148(11) 0.000 0.026(9) 0.000
O1' 0.063(8) 0.070(8) 0.043(7) 0.003(6) 0.019(6) 0.020(7)
C51' 0.094(15) 0.042(9) 0.060(11) -0.002(8) -0.010(12) 0.009(12)
C52' 0.31(6) 0.15(3) 0.35(6) 0.20(4) -0.31(6) -0.16(4)
C53' 0.064(10) 0.012(6) 0.049(10) -0.005(6) -0.001(7) 0.022(6)
C54' 0.055(9) 0.023(7) 0.050(9) -0.021(6) -0.012(7) 0.010(6)
C55' 0.063(12) 0.035(9) 0.094(16) 0.015(9) 0.008(11) -0.006(8)
C56' 0.042(11) 0.093(17) 0.21(4) -0.09(2) -0.013(17) 0.009(10)
C57' 0.074(14) 0.035(9) 0.102(17) -0.010(10) 0.000(12) 0.012(9)
O2' 0.32(3) 0.33(3) 0.34(3) -0.002(10) 0.005(10) -0.005(10)

loop_
_atom_type_symbol
_atom_type_description
_atom_type_scat_dispersion_real
_atom_type_scat_dispersion_imag
_atom_type_scat_source
C C 0.0033 0.0016 'International Tables Vol C Tables 4.2.6.8 and 6.1.1.4'
H H 0.0000 0.0000 'International Tables Vol C Tables 4.2.6.8 and 6.1.1.4'
N N 0.0061 0.0033 'International Tables Vol C Tables 4.2.6.8 and 6.1.1.4'
O O 0.0106 0.0060 'International Tables Vol C Tables 4.2.6.8 and 6.1.1.4'
Rh Rh -1.1178 0.9187 'International Tables Vol C Tables 4.2.6.8 and 6.1.1.4'

loop_
_geom_angle_atom_site_label_1
_geom_angle_atom_site_label_2
_geom_angle_atom_site_label_3
_geom_angle
_geom_angle_site_symmetry_1
_geom_angle_site_symmetry_3
N2' Rh1' N2' 89.8(4) 3 .
N2' Rh1' C51' 100.7(6) 3 3
N2' Rh1' C51' 87.0(6) . 3
N2' Rh1' C51' 87.0(6) 3 .
N2' Rh1' C51' 100.7(6) . .
C51' Rh1' C51' 169.2(9) 3 .
N2' Rh1' N1' 89.9(3) 3 3
N2' Rh1' N1' 179.4(5) . 3
C51' Rh1' N1' 93.5(6) 3 3
C51' Rh1' N1' 78.8(6) . 3
N2' Rh1' N1' 179.5(5) 3 .
N2' Rh1' N1' 89.9(3) . .
C51' Rh1' N1' 78.8(6) 3 .
C51' Rh1' N1' 93.5(6) . .
N1' Rh1' N1' 90.4(4) 3 .
C51 Rh1 C51 172.5(8) . 4_566
C51 Rh1 N2 91.9(5) . 4_566
C51 Rh1 N2 93.4(5) 4_566 4_566
C51 Rh1 N2 93.4(5) . .
C51 Rh1 N2 91.9(5) 4_566 .
N2 Rh1 N2 90.1(3) 4_566 .
C51 Rh1 N1 89.4(4) . .
C51 Rh1 N1 85.4(5) 4_566 .
N2 Rh1 N1 178.7(4) 4_566 .
N2 Rh1 N1 89.4(2) . .
C51 Rh1 N1 85.4(5) . 4_566
C51 Rh1 N1 89.4(4) 4_566 4_566
N2 Rh1 N1 89.4(2) 4_566 4_566
N2 Rh1 N1 178.7(4) . 4_566
N1 Rh1 N1 91.3(3) . 4_566
C4 N1 C1 108.2(6) . .
C4 N1 Rh1 127.1(5) . .
C1 N1 Rh1 124.7(5) . .
C9 N2 C6 106.7(6) . .
C9 N2 Rh1 126.6(5) . .
C6 N2 Rh1 126.7(5) . .
N1 C1 C11 127.7(6) . .
N1 C1 C2 107.0(6) . .
C11 C1 C2 125.2(6) . .
C3 C2 C1 108.2(6) . .
C2 C3 C4 108.5(7) . .
N1 C4 C5 125.5(7) . .
N1 C4 C3 108.1(6) . .
C5 C4 C3 126.4(7) . .
C4 C5 C6 125.4(6) . .
C4 C5 C31 116.4(8) . .
C6 C5 C31 118.2(7) . .
C5 C6 N2 125.9(6) . .
C5 C6 C7 125.5(7) . .
N2 C6 C7 108.7(6) . .
C8 C7 C6 107.9(7) . .
C7 C8 C9 107.8(6) . .
N2 C9 C10 126.4(7) . .
N2 C9 C8 108.8(6) . .
C10 C9 C8 124.7(6) . .
C9 C10 C9 123.9(8) 4_566 .
C9 C10 C41 118.1(4) 4_566 .
C9 C10 C41 118.1(4) . .
C1 C11 C1 123.8(8) 4_566 .
C1 C11 C21 118.1(4) 4_566 .
C1 C11 C21 118.1(4) . .
C22 C21 C22 116.9(10) 4_566 .
C22 C21 C11 121.6(5) 4_566 .
C22 C21 C11 121.6(5) . .
C21 C22 C23 121.0(9) . .
C24 C23 C22 122.1(9) . .
C23 C24 C23 115.7(10) . 4_566
C23 C24 C27 122.2(5) . .
C23 C24 C27 122.2(5) 4_566 .
C32 C31 C36 119.1(8) . .
C32 C31 C5 120.7(9) . .
C36 C31 C5 120.2(7) . .
C31 C32 C33 117.8(11) . .
C34 C33 C32 122.8(11) . .
C33 C34 C35 118.9(9) . .
C33 C34 C37 119.9(11) . .
C35 C34 C37 121.0(11) . .
C34 C35 C36 121.3(10) . .
C31 C36 C35 119.8(9) . .
C42 C41 C42 119.3(11) . 4_566
C42 C41 C10 120.3(5) . .
C42 C41 C10 120.3(5) 4_566 .
C41 C42 C43 120.1(9) . .
C44 C43 C42 121.1(9) . .
C43 C44 C43 118.2(10) . 4_566
C43 C44 C47 120.9(5) . .
C43 C44 C47 120.9(5) 4_566 .
O1 C51 C52 129.5(14) . .
O1 C51 Rh1 119.7(10) . .
C52 C51 Rh1 110.7(10) . .
C53 C52 C51 108.1(12) . .
C52 C53 C54 129.4(15) . .
C53 C54 C55 94.1(18) . .
C54 C55 C56 106.8(15) . .
O2 C56 C57 120.7(12) . .
O2 C56 C55 118.4(11) . .
C57 C56 C55 116.0(17) . .
C4' N1' C1' 108.7(8) . .
C4' N1' Rh1' 125.9(5) . .
C1' N1' Rh1' 124.9(7) . .
C9' N2' C6' 104.9(6) . .
C9' N2' Rh1' 127.0(6) . .
C6' N2' Rh1' 127.8(5) . .
N1' C1' C11' 127.6(9) . .
N1' C1' C2' 107.7(9) . .
C11' C1' C2' 124.7(7) . .
C3' C2' C1' 108.8(8) . .
C2' C3' C4' 104.9(10) . .
N1' C4' C5' 126.8(7) . .
N1' C4' C3' 109.9(8) . .
C5' C4' C3' 123.2(9) . .
C6' C5' C4' 125.2(8) . .
C6' C5' C31' 117.0(8) . .
C4' C5' C31' 117.8(8) . .
N2' C6' C5' 123.7(8) . .
N2' C6' C7' 109.5(7) . .
C5' C6' C7' 126.8(9) . .
C8' C7' C6' 108.4(8) . .
C7' C8' C9' 107.1(7) . .
C10' C9' N2' 124.9(7) . .
C10' C9' C8' 125.0(7) . .
N2' C9' C8' 110.0(7) . .
C9' C10' C9' 125.6(9) 3 .
C9' C10' C41' 117.2(4) 3 .
C9' C10' C41' 117.2(4) . .
C1' C11' C1' 124.0(10) 3 .
C1' C11' C21' 118.0(5) 3 .
C1' C11' C21' 118.0(5) . .
C22' C21' C22' 118.6(11) 3 .
C22' C21' C11' 120.7(6) 3 .
C22' C21' C11' 120.7(6) . .
C21' C22' C23' 120.8(9) . .
C24' C23' C22' 120.1(9) . .
C23' C24' C23' 119.5(11) 3 .
C23' C24' C27' 120.2(5) 3 .
C23' C24' C27' 120.2(5) . .
C36' C31' C32' 110.2(10) . .
C36' C31' C5' 125.7(10) . .
C32' C31' C5' 123.7(8) . .
C33' C32' C31' 128.3(11) . .
C34' C33' C32' 117.7(12) . .
C33' C34' C35' 116.9(11) . .
C33' C34' C37' 119.0(10) . .
C35' C34' C37' 123.9(10) . .
C34' C35' C36' 121.0(13) . .
C31' C36' C35' 122.4(13) . .
C42' C41' C42' 118.1(14) . 3
C42' C41' C10' 121.0(7) . .
C42' C41' C10' 121.0(7) 3 .
C41' C42' C43' 114.6(15) . .
C44' C43' C42' 131.8(17) . .
C44' C43' C43' 35.5(9) . 3
C42' C43' C43' 96.3(11) . 3
C43' C44' C43' 109.0(17) . 3
C43' C44' C47' 125.5(9) . .
C43' C44' C47' 125.5(9) 3 .
O1' C51' C52' 127.9(17) . .
O1' C51' Rh1' 122.7(13) . .
C52' C51' Rh1' 109.4(13) . .
C53' C52' C51' 94.1(14) . .
C54' C53' C52' 111.1(15) . .
C53' C54' C55' 98.2(11) . .
C56' C55' C54' 107.2(12) . .
O2' C56' C55' 119.0(12) . .
O2' C56' C57' 119.3(12) . .
C55' C56' C57' 108.6(13) . .

loop_
_geom_bond_atom_site_label_1
_geom_bond_atom_site_label_2
_geom_bond_distance
_geom_bond_site_symmetry_2
Rh1' N2' 2.011(7) 3
Rh1' N2' 2.012(7) .
Rh1' C51' 2.02(2) 3
Rh1' C51' 2.02(2) .
Rh1' N1' 2.042(7) 3
Rh1' N1' 2.042(7) .
Rh1 C51 1.967(13) .
Rh1 C51 1.968(13) 4_566
Rh1 N2 2.004(6) 4_566
Rh1 N2 2.004(6) .
Rh1 N1 2.033(6) .
Rh1 N1 2.033(6) 4_566
N1 C4 1.360(10) .
N1 C1 1.378(8) .
N2 C9 1.371(8) .
N2 C6 1.381(9) .
C1 C11 1.385(8) .
C1 C2 1.444(9) .
C2 C3 1.312(11) .
C3 C4 1.429(10) .
C4 C5 1.371(11) .
C5 C6 1.373(11) .
C5 C31 1.495(10) .
C6 C7 1.441(10) .
C7 C8 1.321(11) .
C8 C9 1.446(10) .
C9 C10 1.379(8) .
C10 C9 1.379(8) 4_566
C10 C41 1.509(13) .
C11 C1 1.385(8) 4_566
C11 C21 1.489(12) .
C21 C22 1.351(8) 4_566
C21 C22 1.351(8) .
C22 C23 1.378(8) .
C23 C24 1.353(8) .
C24 C23 1.353(8) 4_566
C24 C27 1.530(8) .
C31 C32 1.350(14) .
C31 C36 1.370(12) .
C32 C33 1.455(15) .
C33 C34 1.303(17) .
C34 C35 1.323(15) .
C34 C37 1.496(12) .
C35 C36 1.424(12) .
C41 C42 1.331(11) .
C41 C42 1.331(11) 4_566
C42 C43 1.414(12) .
C43 C44 1.332(11) .
C44 C43 1.332(11) 4_566
C44 C47 1.497(12) .
O1 C51 1.176(17) .
C51 C52 1.521(10) .
C52 C53 1.494(10) .
C53 C54 1.506(10) .
C54 C55 1.530(10) .
C55 C56 1.551(10) .
C56 O2 1.212(9) .
C56 C57 1.544(10) .
N1' C4' 1.340(13) .
N1' C1' 1.352(9) .
N2' C9' 1.388(9) .
N2' C6' 1.391(11) .
C1' C11' 1.380(11) .
C1' C2' 1.411(14) .
C2' C3' 1.366(15) .
C3' C4' 1.423(11) .
C4' C5' 1.407(13) .
C5' C6' 1.393(11) .
C5' C31' 1.434(12) .
C6' C7' 1.402(11) .
C7' C8' 1.345(11) .
C8' C9' 1.411(11) .
C9' C10' 1.380(8) .
C10' C9' 1.380(8) 3
C10' C41' 1.519(12) .
C11' C1' 1.380(11) 3
C11' C21' 1.490(13) .
C21' C22' 1.368(8) 3
C21' C22' 1.368(8) .
C22' C23' 1.406(8) .
C23' C24' 1.365(8) .
C24' C23' 1.365(8) 3
C24' C27' 1.525(9) .
C31' C36' 1.364(9) .
C31' C32' 1.377(9) .
C32' C33' 1.377(9) .
C33' C34' 1.360(9) .
C34' C35' 1.367(9) .
C34' C37' 1.517(9) .
C35' C36' 1.392(9) .
C41' C42' 1.315(15) .
C41' C42' 1.315(15) 3
C42' C43' 1.463(15) .
C43' C44' 1.19(2) .
C43' C43' 1.93(4) 3
C44' C43' 1.19(2) 3
C44' C47' 1.46(2) .
O1' C51' 1.20(2) .
C51' C52' 1.543(10) .
C52' C53' 1.528(10) .
C53' C54' 1.526(9) .
C54' C55' 1.537(10) .
C55' C56' 1.527(10) .
C56' O2' 1.222(10) .
C56' C57' 1.553(10) .
